data_7010489
loop_
_publ_author_name
'Aucott, Stephen M.'
'Clarke, Matthew L.'
'Slawin, Alexandra M. Z.'
'Woollins, J. Derek'

_publ_section_title
;
 Synthesis and co-ordination chemistry of a novel multifunctional
 bis-phosphine containing a P--N--Si--N--P backbone
;
_journal_issue 7
_journal_name_full 'Journal of the Chemical Society, Dalton Transactions'
_journal_page_first 972
_journal_paper_doi 10.1039/b009722p
_journal_year 2001
_chemical_formula_analytical 'C36 H34 N4 P2 Si'
_chemical_formula_moiety 'C36 H34 N4 P2 Si'
_chemical_formula_structural 'C36 H34 N4 P2 Si'
_chemical_formula_sum 'C36 H34 N4 P2 Si'
_chemical_formula_weight 612.70
_chemical_melting_point ?
_chemical_name_systematic 5
_space_group_IT_number 4
_symmetry_cell_setting monoclinic
_symmetry_space_group_name_Hall 'P 2yb'
_symmetry_space_group_name_H-M 'P 1 21 1'
_atom_sites_solution_hydrogens geom
_atom_sites_solution_primary direct
_atom_sites_solution_secondary difmap
_audit_creation_method SHELXL
_cell_angle_alpha 90.00
_cell_angle_beta 105.9710(10)
_cell_angle_gamma 90.00
_cell_formula_units_Z 2
_cell_length_a 10.39310(10)
_cell_length_b 13.8309(2)
_cell_length_c 11.72530(10)
_cell_measurement_reflns_used 92
_cell_measurement_temperature 293(2)
_cell_measurement_theta_max 168
_cell_measurement_theta_min 12
_cell_volume 1620.41(3)
_computing_cell_refinement 'Bruker SMART'
_computing_data_collection 'Bruker SMART'
_computing_data_reduction 'Bruker SHELXTL'
_computing_molecular_graphics 'Bruker SHELXTL'
_computing_publication_material 'Bruker SHELXTL'
_computing_structure_refinement 'SHELXL-93 (Sheldrick, 1993)'
_computing_structure_solution 'SHELXS-86 (Sheldrick, 1990)'
_diffrn_ambient_temperature 293(2)
_diffrn_measurement_device CCD
_diffrn_measurement_method 'phi and omega scans'
_diffrn_radiation_monochromator graphite
_diffrn_radiation_source 'fine-focus sealed tube'
_diffrn_radiation_type MoK\a
_diffrn_radiation_wavelength 0.71073
_diffrn_reflns_av_R_equivalents 0.0184
_diffrn_reflns_av_sigmaI/netI 0.0297
_diffrn_reflns_limit_h_max 11
_diffrn_reflns_limit_h_min -11
_diffrn_reflns_limit_k_max 15
_diffrn_reflns_limit_k_min -15
_diffrn_reflns_limit_l_max 13
_diffrn_reflns_limit_l_min -13
_diffrn_reflns_number 10133
_diffrn_reflns_theta_max 23.26
_diffrn_reflns_theta_min 1.81
_diffrn_standards_decay_% -
_diffrn_standards_interval_count -
_diffrn_standards_interval_time -
_diffrn_standards_number -
_exptl_absorpt_coefficient_mu 0.203
_exptl_absorpt_correction_T_max 1.00000
_exptl_absorpt_correction_T_min 0.784994
_exptl_absorpt_correction_type sadabs
_exptl_crystal_colour colourless
_exptl_crystal_density_diffrn 1.256
_exptl_crystal_density_meas ?
_exptl_crystal_density_method -
_exptl_crystal_description prism
_exptl_crystal_F_000 644
_exptl_crystal_size_max .34
_exptl_crystal_size_mid .2
_exptl_crystal_size_min .2
_refine_diff_density_max 0.112
_refine_diff_density_min -0.108
_refine_diff_density_rms 0.022
_refine_ls_abs_structure_details 'Flack H D (1983), Acta Cryst. A39, 876-881'
_refine_ls_abs_structure_Flack -0.01(5)
_refine_ls_extinction_coef 0.0071(9)
_refine_ls_extinction_expression Fc^*^=kFc[1+0.001xFc^2^\l^3^/sin(2\q)]^-1/4^
_refine_ls_extinction_method SHELXL
_refine_ls_goodness_of_fit_all 0.967
_refine_ls_goodness_of_fit_obs 0.989
_refine_ls_hydrogen_treatment riding
_refine_ls_matrix_type full
_refine_ls_number_parameters 389
_refine_ls_number_reflns 4619
_refine_ls_number_restraints 1
_refine_ls_restrained_S_all 0.989
_refine_ls_restrained_S_obs 0.989
_refine_ls_R_factor_all 0.0275
_refine_ls_R_factor_obs 0.0237
_refine_ls_shift/esd_max -0.008
_refine_ls_shift/esd_mean 0.000
_refine_ls_structure_factor_coef Fsqd
_refine_ls_weighting_details 'w=1/[\s^2^(Fo^2^)+(0.0391P)^2^+0.0000P] where P=(Fo^2^+2Fc^2^)/3'
_refine_ls_weighting_scheme calc
_refine_ls_wR_factor_all 0.0607
_refine_ls_wR_factor_obs 0.0582
_reflns_number_observed 4278
_reflns_number_total 4629
_reflns_observed_criterion >2sigma(I)
_cod_data_source_file b009722p.txt
_cod_data_source_block 5
_cod_depositor_comments
;
The following automatic conversions were performed:
'_symmetry_cell_setting' value 'Monoclinic' changed to 'monoclinic'
according to '/home/adriana/struct/CIF-dictionaries/cif_core.dic'
dictionary named 'cif_core.dic' version 2.4.1 from 2010-06-29.

Automatic conversion script
Id: cif_fix_enum 1555 2011-01-17 13:19:09Z saulius 

The following automatic conversions were performed:

'_chemical_melting_point' value '-' was changed to '?' - the value is
undefined or not given.

Automatic conversion script
Id: cif_fix_values 1569 2011-02-09 13:29:24Z adriana 

The following automatic conversions were performed:

'_exptl_crystal_density_meas' value '-' was changed to '?' - the
value is perceived as not measured.

Automatic conversion script
Id: cif_fix_values 3008 2015-01-20 13:52:24Z robertas 

The following automatic conversions were performed:

'_refine_ls_weighting_scheme' value 'calc
w=1/[\s^2^(Fo^2^)+(0.0391P)^2^+0.0000P] where P=(Fo^2^+2Fc^2^)/3' was
changed to 'calc'. New tag '_refine_ls_weighting_details' was
created. The value of the new tag was set to
'w=1/[\s^2^(Fo^2^)+(0.0391P)^2^+0.0000P] where P=(Fo^2^+2Fc^2^)/3'.

Automatic conversion script
Id: cif_fix_values 3143 2015-03-26 13:38:13Z robertas 
;
_cod_original_sg_symbol_H-M P2(1)
_cod_database_code 7010489

loop_
_symmetry_equiv_pos_as_xyz
'x, y, z'
'-x, y+1/2, -z'

loop_
_atom_site_aniso_label
_atom_site_aniso_U_11
_atom_site_aniso_U_22
_atom_site_aniso_U_33
_atom_site_aniso_U_23
_atom_site_aniso_U_13
_atom_site_aniso_U_12
Si1 0.0314(2) 0.0382(3) 0.0509(3) 0.0010(3) 0.0054(2) -0.0033(2)
N1 0.0348(8) 0.0416(10) 0.0435(9) -0.0069(8) 0.0074(7) -0.0039(7)
P1 0.0332(2) 0.0431(3) 0.0444(3) -0.0063(2) 0.0086(2) -0.0031(2)
N2 0.0310(8) 0.0370(8) 0.0470(9) -0.0068(8) 0.0089(6) -0.0008(7)
P2 0.0320(2) 0.0395(3) 0.0438(3) -0.0050(2) 0.0099(2) -0.0014(2)
C1 0.0348(10) 0.0448(12) 0.0397(11) -0.0004(9) 0.0030(8) -0.0032(9)
C2 0.0391(11) 0.0502(13) 0.0661(15) 0.0038(11) 0.0047(10) -0.0023(10)
C3 0.0575(15) 0.0434(14) 0.088(2) 0.0006(12) 0.0011(13) 0.0007(11)
C4 0.059(2) 0.053(2) 0.082(2) 0.0095(13) -0.0011(13) -0.0175(12)
C5 0.0484(13) 0.067(2) 0.0626(15) 0.0082(12) 0.0095(11) -0.0159(12)
C6 0.0429(12) 0.0566(14) 0.0505(12) -0.0008(10) 0.0107(10) -0.0048(10)
C7 0.0438(11) 0.0386(12) 0.0446(11) -0.0098(9) 0.0098(9) 0.0020(9)
C8 0.0434(11) 0.0533(14) 0.0530(13) -0.0018(10) 0.0115(9) 0.0066(9)
C9 0.0524(13) 0.074(2) 0.0566(14) -0.0077(12) 0.0037(11) 0.0147(12)
C10 0.079(2) 0.0516(15) 0.060(2) 0.0015(12) 0.0013(13) 0.0118(13)
C11 0.088(2) 0.0430(13) 0.068(2) 0.0046(11) 0.0156(14) -0.0053(12)
C12 0.0524(13) 0.0460(13) 0.0652(15) -0.0032(11) 0.0108(11) -0.0017(10)
C13 0.0408(10) 0.0361(11) 0.0485(12) -0.0040(9) 0.0133(9) -0.0005(8)
N14 0.0504(10) 0.0552(11) 0.0696(12) -0.0114(10) 0.0272(9) -0.0057(9)
C15 0.075(2) 0.063(2) 0.084(2) -0.0034(14) 0.0487(14) -0.0030(13)
C16 0.108(2) 0.061(2) 0.059(2) -0.0040(12) 0.040(2) 0.0024(14)
C17 0.074(2) 0.0554(14) 0.0508(14) -0.0037(11) 0.0125(12) 0.0094(11)
C18 0.0481(11) 0.0464(12) 0.0509(13) -0.0063(10) 0.0097(10) 0.0039(9)
C19 0.0383(10) 0.0456(12) 0.0409(11) -0.0024(9) 0.0128(8) 0.0000(9)
C20 0.0471(12) 0.0620(15) 0.0471(12) -0.0022(11) 0.0068(10) 0.0027(10)
C21 0.0641(15) 0.074(2) 0.0559(15) 0.0107(13) 0.0059(11) 0.0150(14)
C22 0.104(2) 0.067(2) 0.069(2) 0.0238(14) 0.019(2) 0.006(2)
C23 0.090(2) 0.063(2) 0.070(2) 0.0143(13) 0.0113(15) -0.0255(14)
C24 0.0596(13) 0.0610(15) 0.0482(13) 0.0080(11) 0.0051(10) -0.0123(11)
C25 0.0334(10) 0.0318(10) 0.0495(11) 0.0006(9) 0.0064(8) 0.0005(8)
C26 0.0379(11) 0.0516(13) 0.0603(13) 0.0011(10) 0.0089(9) 0.0008(9)
C27 0.0355(11) 0.064(2) 0.084(2) 0.0027(13) -0.0009(11) 0.0009(10)
C28 0.061(2) 0.058(2) 0.067(2) 0.0019(13) -0.0154(12) 0.0018(12)
C29 0.069(2) 0.0644(15) 0.0487(13) 0.0050(12) 0.0058(11) -0.0034(13)
C30 0.0435(10) 0.0546(12) 0.0493(12) 0.0008(11) 0.0084(9) -0.0034(10)
C31 0.0350(11) 0.0434(12) 0.0391(11) -0.0016(9) 0.0095(8) 0.0006(9)
N32 0.0404(10) 0.0525(11) 0.0637(11) -0.0118(9) 0.0179(8) -0.0020(8)
C33 0.0401(12) 0.070(2) 0.079(2) -0.0113(13) 0.0197(11) 0.0115(11)
C34 0.063(2) 0.0516(14) 0.068(2) -0.0084(12) 0.0251(12) 0.0136(11)
C35 0.0646(15) 0.0396(12) 0.0545(13) -0.0086(10) 0.0187(11) -0.0028(10)
C36 0.0445(11) 0.0415(12) 0.0493(12) -0.0098(9) 0.0146(9) -0.0025(9)
C37 0.0498(12) 0.074(2) 0.0583(14) 0.0125(12) 0.0065(10) -0.0108(11)
C38 0.0504(13) 0.0411(13) 0.104(2) 0.0015(13) 0.0082(13) 0.0031(11)

loop_
_atom_site_label
_atom_site_type_symbol
_atom_site_fract_x
_atom_site_fract_y
_atom_site_fract_z
_atom_site_U_iso_or_equiv
_atom_site_thermal_displace_type
_atom_site_occupancy
_atom_site_calc_flag
_atom_site_refinement_flags
_atom_site_disorder_group
Si1 Si -0.22193(5) 0.76226(4) 0.65749(5) 0.04132(14) Uani 1 d . .
N1 N -0.07105(13) 0.76995(12) 0.77374(13) 0.0406(4) Uani 1 d . .
P1 P 0.07707(4) 0.75280(4) 0.73722(4) 0.04066(13) Uani 1 d . .
N2 N -0.31524(13) 0.65418(12) 0.64802(13) 0.0387(3) Uani 1 d . .
P2 P -0.46857(4) 0.65670(4) 0.67768(4) 0.03854(13) Uani 1 d . .
C1 C 0.1590(2) 0.87215(14) 0.7622(2) 0.0412(5) Uani 1 d . .
C2 C 0.0924(2) 0.9547(2) 0.7830(2) 0.0537(5) Uani 1 d . .
H2A H 0.0077(2) 0.9490(2) 0.7945(2) 0.064 Uiso 1 calc R .
C3 C 0.1509(2) 1.0456(2) 0.7869(2) 0.0667(7) Uani 1 d . .
H3A H 0.1059(2) 1.1000(2) 0.8024(2) 0.080 Uiso 1 calc R .
C4 C 0.2748(2) 1.0552(2) 0.7679(2) 0.0687(7) Uani 1 d . .
H4A H 0.3141(2) 1.1159(2) 0.7714(2) 0.082 Uiso 1 calc R .
C5 C 0.3408(2) 0.9751(2) 0.7438(2) 0.0606(6) Uani 1 d . .
H5A H 0.4243(2) 0.9817(2) 0.7301(2) 0.073 Uiso 1 calc R .
C6 C 0.2831(2) 0.8850(2) 0.7399(2) 0.0504(5) Uani 1 d . .
H6A H 0.3280(2) 0.8314(2) 0.7220(2) 0.060 Uiso 1 calc R .
C7 C 0.1738(2) 0.67498(14) 0.8588(2) 0.0428(5) Uani 1 d . .
C8 C 0.3123(2) 0.6783(2) 0.8997(2) 0.0502(5) Uani 1 d . .
H8A H 0.3589(2) 0.7258(2) 0.8713(2) 0.060 Uiso 1 calc R .
C9 C 0.3823(2) 0.6121(2) 0.9824(2) 0.0632(6) Uani 1 d . .
H9A H 0.4752(2) 0.6150(2) 1.0081(2) 0.076 Uiso 1 calc R .
C10 C 0.3158(3) 0.5424(2) 1.0265(2) 0.0670(7) Uani 1 d . .
H10A H 0.3630(3) 0.4985(2) 1.0827(2) 0.080 Uiso 1 calc R .
C11 C 0.1799(3) 0.5379(2) 0.9875(2) 0.0673(7) Uani 1 d . .
H11A H 0.1346(3) 0.4907(2) 1.0177(2) 0.081 Uiso 1 calc R .
C12 C 0.1076(2) 0.6027(2) 0.9032(2) 0.0556(6) Uani 1 d . .
H12A H 0.0149(2) 0.5977(2) 0.8764(2) 0.067 Uiso 1 calc R .
C13 C -0.0804(2) 0.78113(13) 0.8916(2) 0.0416(5) Uani 1 d . .
N14 N -0.2005(2) 0.76149(14) 0.9054(2) 0.0563(4) Uani 1 d . .
C15 C -0.2165(3) 0.7719(2) 1.0146(2) 0.0688(7) Uani 1 d . .
H15A H -0.3007(3) 0.7595(2) 1.0244(2) 0.083 Uiso 1 calc R .
C16 C -0.1172(3) 0.7994(2) 1.1121(2) 0.0726(7) Uani 1 d . .
H16A H -0.1331(3) 0.8048(2) 1.1861(2) 0.087 Uiso 1 calc R .
C17 C 0.0069(3) 0.8189(2) 1.0973(2) 0.0612(6) Uani 1 d . .
H17A H 0.0768(3) 0.8378(2) 1.1618(2) 0.073 Uiso 1 calc R .
C18 C 0.0271(2) 0.81041(15) 0.9875(2) 0.0492(5) Uani 1 d . .
H18A H 0.1104(2) 0.82374(15) 0.9762(2) 0.059 Uiso 1 calc R .
C19 C -0.4717(2) 0.54068(14) 0.7528(2) 0.0412(5) Uani 1 d . .
C20 C -0.3708(2) 0.5250(2) 0.8559(2) 0.0533(5) Uani 1 d . .
H20A H -0.3040(2) 0.5712(2) 0.8811(2) 0.064 Uiso 1 calc R .
C21 C -0.3671(2) 0.4418(2) 0.9223(2) 0.0666(7) Uani 1 d . .
H21A H -0.2986(2) 0.4328(2) 0.9917(2) 0.080 Uiso 1 calc R .
C22 C -0.4646(3) 0.3726(2) 0.8859(2) 0.0807(8) Uani 1 d . .
H22A H -0.4614(3) 0.3161(2) 0.9296(2) 0.097 Uiso 1 calc R .
C23 C -0.5672(3) 0.3874(2) 0.7843(2) 0.0764(8) Uani 1 d . .
H23A H -0.6339(3) 0.3410(2) 0.7599(2) 0.092 Uiso 1 calc R .
C24 C -0.5714(2) 0.4708(2) 0.7184(2) 0.0582(6) Uani 1 d . .
H24A H -0.6415(2) 0.4804(2) 0.6504(2) 0.070 Uiso 1 calc R .
C25 C -0.5907(2) 0.64192(13) 0.5317(2) 0.0392(4) Uani 1 d . .
C26 C -0.7266(2) 0.63691(15) 0.5263(2) 0.0508(5) Uani 1 d . .
H26A H -0.7525(2) 0.63469(15) 0.5961(2) 0.061 Uiso 1 calc R .
C27 C -0.8227(2) 0.6352(2) 0.4183(2) 0.0644(7) Uani 1 d . .
H27A H -0.9126(2) 0.6295(2) 0.4157(2) 0.077 Uiso 1 calc R .
C28 C -0.7858(2) 0.6421(2) 0.3145(2) 0.0687(7) Uani 1 d . .
H28A H -0.8507(2) 0.6408(2) 0.2418(2) 0.082 Uiso 1 calc R .
C29 C -0.6532(2) 0.6508(2) 0.3183(2) 0.0628(6) Uani 1 d . .
H29A H -0.6285(2) 0.6570(2) 0.2482(2) 0.075 Uiso 1 calc R .
C30 C -0.5558(2) 0.6505(2) 0.4263(2) 0.0500(5) Uani 1 d . .
H30A H -0.4662(2) 0.6561(2) 0.4279(2) 0.060 Uiso 1 calc R .
C31 C -0.2552(2) 0.56854(14) 0.6189(2) 0.0393(4) Uani 1 d . .
N32 N -0.1234(2) 0.57596(13) 0.6378(2) 0.0515(4) Uani 1 d . .
C33 C -0.0570(2) 0.4977(2) 0.6159(2) 0.0624(6) Uani 1 d . .
H33A H 0.0350(2) 0.5026(2) 0.6278(2) 0.075 Uiso 1 calc R .
C34 C -0.1173(2) 0.4112(2) 0.5772(2) 0.0594(6) Uani 1 d . .
H34A H -0.0674(2) 0.3583(2) 0.5651(2) 0.071 Uiso 1 calc R .
C35 C -0.2534(2) 0.40489(15) 0.5568(2) 0.0525(5) Uani 1 d . .
H35A H -0.2972(2) 0.34714(15) 0.5301(2) 0.063 Uiso 1 calc R .
C36 C -0.3249(2) 0.48380(14) 0.5757(2) 0.0447(5) Uani 1 d . .
H36A H -0.4175(2) 0.48095(14) 0.5601(2) 0.054 Uiso 1 calc R .
C37 C -0.1804(2) 0.7795(2) 0.5142(2) 0.0623(6) Uani 1 d . .
H37A H -0.1296(2) 0.8379(2) 0.5174(2) 0.093 Uiso 1 calc R .
H37B H -0.2615(2) 0.7839(2) 0.4509(2) 0.093 Uiso 1 calc R .
H37C H -0.1286(2) 0.7255(2) 0.5003(2) 0.093 Uiso 1 calc R .
C38 C -0.3332(2) 0.8658(2) 0.6674(3) 0.0679(7) Uani 1 d . .
H38A H -0.2841(2) 0.9252(2) 0.6726(3) 0.102 Uiso 1 calc R .
H38B H -0.3645(2) 0.8586(2) 0.7367(3) 0.102 Uiso 1 calc R .
H38C H -0.4083(2) 0.8670(2) 0.5980(3) 0.102 Uiso 1 calc R .

loop_
_atom_type_symbol
_atom_type_description
_atom_type_scat_dispersion_real
_atom_type_scat_dispersion_imag
_atom_type_scat_source
C C 0.0033 0.0016 'International Tables Vol C Tables 4.2.6.8 and 6.1.1.4'
H H 0.0000 0.0000 'International Tables Vol C Tables 4.2.6.8 and 6.1.1.4'
N N 0.0061 0.0033 'International Tables Vol C Tables 4.2.6.8 and 6.1.1.4'
Si Si 0.0817 0.0704 'International Tables Vol C Tables 4.2.6.8 and 6.1.1.4'
P P 0.1023 0.0942 'International Tables Vol C Tables 4.2.6.8 and 6.1.1.4'

loop_
_geom_angle_atom_site_label_1
_geom_angle_atom_site_label_2
_geom_angle_atom_site_label_3
_geom_angle
_geom_angle_site_symmetry_1
_geom_angle_site_symmetry_3
_geom_angle_publ_flag
N2 Si1 N1 116.88(8) . . ?
N2 Si1 C37 108.11(9) . . ?
N1 Si1 C37 108.06(8) . . ?
N2 Si1 C38 108.33(9) . . ?
N1 Si1 C38 109.76(10) . . ?
C37 Si1 C38 105.06(12) . . ?
C13 N1 P1 124.15(12) . . ?
C13 N1 Si1 118.12(11) . . ?
P1 N1 Si1 117.48(8) . . ?
N1 P1 C1 104.02(8) . . ?
N1 P1 C7 102.84(8) . . ?
C1 P1 C7 105.65(8) . . ?
C31 N2 P2 123.79(13) . . ?
C31 N2 Si1 116.71(11) . . ?
P2 N2 Si1 119.48(9) . . ?
N2 P2 C19 102.64(8) . . ?
N2 P2 C25 104.46(8) . . ?
C19 P2 C25 104.50(9) . . ?
C2 C1 C6 117.3(2) . . ?
C2 C1 P1 122.18(14) . . ?
C6 C1 P1 119.6(2) . . ?
C1 C2 C3 120.9(2) . . ?
C4 C3 C2 120.1(2) . . ?
C5 C4 C3 120.0(2) . . ?
C4 C5 C6 120.0(2) . . ?
C5 C6 C1 121.6(2) . . ?
C8 C7 C12 117.8(2) . . ?
C8 C7 P1 122.7(2) . . ?
C12 C7 P1 119.12(14) . . ?
C9 C8 C7 121.0(2) . . ?
C10 C9 C8 120.5(2) . . ?
C11 C10 C9 119.4(2) . . ?
C10 C11 C12 121.1(2) . . ?
C11 C12 C7 120.1(2) . . ?
N14 C13 C18 121.7(2) . . ?
N14 C13 N1 114.4(2) . . ?
C18 C13 N1 123.8(2) . . ?
C13 N14 C15 117.4(2) . . ?
N14 C15 C16 124.3(2) . . ?
C15 C16 C17 117.9(2) . . ?
C18 C17 C16 119.6(2) . . ?
C17 C18 C13 118.9(2) . . ?
C20 C19 C24 117.9(2) . . ?
C20 C19 P2 116.6(2) . . ?
C24 C19 P2 125.33(15) . . ?
C19 C20 C21 121.3(2) . . ?
C22 C21 C20 120.0(2) . . ?
C21 C22 C23 119.6(2) . . ?
C22 C23 C24 120.3(2) . . ?
C23 C24 C19 120.8(2) . . ?
C30 C25 C26 118.2(2) . . ?
C30 C25 P2 122.53(13) . . ?
C26 C25 P2 118.54(15) . . ?
C27 C26 C25 120.7(2) . . ?
C28 C27 C26 120.2(2) . . ?
C29 C28 C27 119.9(2) . . ?
C28 C29 C30 120.3(2) . . ?
C25 C30 C29 120.7(2) . . ?
N32 C31 C36 122.2(2) . . ?
N32 C31 N2 113.3(2) . . ?
C36 C31 N2 124.6(2) . . ?
C31 N32 C33 117.7(2) . . ?
N32 C33 C34 123.7(2) . . ?
C33 C34 C35 118.0(2) . . ?
C34 C35 C36 120.0(2) . . ?
C35 C36 C31 118.4(2) . . ?

loop_
_geom_bond_atom_site_label_1
_geom_bond_atom_site_label_2
_geom_bond_distance
_geom_bond_site_symmetry_2
_geom_bond_publ_flag
Si1 N2 1.769(2) . ?
Si1 N1 1.7754(14) . ?
Si1 C37 1.862(2) . ?
Si1 C38 1.865(2) . ?
N1 C13 1.420(2) . ?
N1 P1 1.7240(15) . ?
P1 C1 1.843(2) . ?
P1 C7 1.847(2) . ?
N2 C31 1.423(2) . ?
N2 P2 1.7224(14) . ?
P2 C19 1.835(2) . ?
P2 C25 1.840(2) . ?
C1 C2 1.390(3) . ?
C1 C6 1.396(3) . ?
C2 C3 1.393(3) . ?
C3 C4 1.373(3) . ?
C4 C5 1.372(3) . ?
C5 C6 1.378(3) . ?
C7 C8 1.387(3) . ?
C7 C12 1.393(3) . ?
C8 C9 1.386(3) . ?
C9 C10 1.367(4) . ?
C10 C11 1.361(4) . ?
C11 C12 1.391(3) . ?
C13 N14 1.330(2) . ?
C13 C18 1.409(3) . ?
N14 C15 1.343(3) . ?
C15 C16 1.367(4) . ?
C16 C17 1.375(4) . ?
C17 C18 1.366(3) . ?
C19 C20 1.382(3) . ?
C19 C24 1.392(3) . ?
C20 C21 1.384(3) . ?
C21 C22 1.373(4) . ?
C22 C23 1.378(4) . ?
C23 C24 1.383(3) . ?
C25 C30 1.386(3) . ?
C25 C26 1.398(3) . ?
C26 C27 1.381(3) . ?
C27 C28 1.376(3) . ?
C28 C29 1.372(3) . ?
C29 C30 1.386(3) . ?
C31 N32 1.330(2) . ?
C31 C36 1.398(3) . ?
N32 C33 1.346(3) . ?
C33 C34 1.368(3) . ?
C34 C35 1.371(3) . ?
C35 C36 1.372(3) . ?

loop_
_geom_torsion_atom_site_label_1
_geom_torsion_atom_site_label_2
_geom_torsion_atom_site_label_3
_geom_torsion_atom_site_label_4
_geom_torsion
_geom_torsion_site_symmetry_1
_geom_torsion_site_symmetry_2
_geom_torsion_site_symmetry_3
_geom_torsion_site_symmetry_4
_geom_torsion_publ_flag
N2 Si1 N1 C13 -72.0(2) . . . . ?
C37 Si1 N1 C13 165.87(14) . . . . ?
C38 Si1 N1 C13 51.8(2) . . . . ?
N2 Si1 N1 P1 102.50(10) . . . . ?
C37 Si1 N1 P1 -19.64(14) . . . . ?
C38 Si1 N1 P1 -133.68(12) . . . . ?
C13 N1 P1 C1 -72.9(2) . . . . ?
Si1 N1 P1 C1 112.94(10) . . . . ?
C13 N1 P1 C7 37.1(2) . . . . ?
Si1 N1 P1 C7 -137.05(10) . . . . ?
N1 Si1 N2 C31 -66.16(14) . . . . ?
C37 Si1 N2 C31 55.95(15) . . . . ?
C38 Si1 N2 C31 169.3(2) . . . . ?
N1 Si1 N2 P2 112.09(10) . . . . ?
C37 Si1 N2 P2 -125.80(11) . . . . ?
C38 Si1 N2 P2 -12.46(13) . . . . ?
C31 N2 P2 C19 34.6(2) . . . . ?
Si1 N2 P2 C19 -143.54(10) . . . . ?
C31 N2 P2 C25 -74.2(2) . . . . ?
Si1 N2 P2 C25 107.63(10) . . . . ?
N1 P1 C1 C2 -10.7(2) . . . . ?
C7 P1 C1 C2 -118.6(2) . . . . ?
N1 P1 C1 C6 -179.44(15) . . . . ?
C7 P1 C1 C6 72.6(2) . . . . ?
C6 C1 C2 C3 -2.9(3) . . . . ?
P1 C1 C2 C3 -171.9(2) . . . . ?
C1 C2 C3 C4 1.2(3) . . . . ?
C2 C3 C4 C5 0.7(4) . . . . ?
C3 C4 C5 C6 -0.7(3) . . . . ?
C4 C5 C6 C1 -1.2(3) . . . . ?
C2 C1 C6 C5 3.0(3) . . . . ?
P1 C1 C6 C5 172.2(2) . . . . ?
N1 P1 C7 C8 -148.8(2) . . . . ?
C1 P1 C7 C8 -40.0(2) . . . . ?
N1 P1 C7 C12 38.3(2) . . . . ?
C1 P1 C7 C12 147.1(2) . . . . ?
C12 C7 C8 C9 -0.2(3) . . . . ?
P1 C7 C8 C9 -173.2(2) . . . . ?
C7 C8 C9 C10 -0.8(3) . . . . ?
C8 C9 C10 C11 0.7(4) . . . . ?
C9 C10 C11 C12 0.3(4) . . . . ?
C10 C11 C12 C7 -1.3(4) . . . . ?
C8 C7 C12 C11 1.2(3) . . . . ?
P1 C7 C12 C11 174.5(2) . . . . ?
P1 N1 C13 N14 -158.68(15) . . . . ?
Si1 N1 C13 N14 15.4(2) . . . . ?
P1 N1 C13 C18 21.3(3) . . . . ?
Si1 N1 C13 C18 -164.6(2) . . . . ?
C18 C13 N14 C15 0.9(3) . . . . ?
N1 C13 N14 C15 -179.2(2) . . . . ?
C13 N14 C15 C16 -1.3(4) . . . . ?
N14 C15 C16 C17 0.8(4) . . . . ?
C15 C16 C17 C18 0.0(3) . . . . ?
C16 C17 C18 C13 -0.4(3) . . . . ?
N14 C13 C18 C17 -0.1(3) . . . . ?
N1 C13 C18 C17 179.9(2) . . . . ?
N2 P2 C19 C20 59.2(2) . . . . ?
C25 P2 C19 C20 168.05(15) . . . . ?
N2 P2 C19 C24 -125.0(2) . . . . ?
C25 P2 C19 C24 -16.2(2) . . . . ?
C24 C19 C20 C21 1.0(3) . . . . ?
P2 C19 C20 C21 177.1(2) . . . . ?
C19 C20 C21 C22 0.4(4) . . . . ?
C20 C21 C22 C23 -1.2(4) . . . . ?
C21 C22 C23 C24 0.7(4) . . . . ?
C22 C23 C24 C19 0.6(4) . . . . ?
C20 C19 C24 C23 -1.5(3) . . . . ?
P2 C19 C24 C23 -177.2(2) . . . . ?
N2 P2 C25 C30 -12.8(2) . . . . ?
C19 P2 C25 C30 -120.3(2) . . . . ?
N2 P2 C25 C26 177.38(15) . . . . ?
C19 P2 C25 C26 69.9(2) . . . . ?
C30 C25 C26 C27 3.5(3) . . . . ?
P2 C25 C26 C27 173.7(2) . . . . ?
C25 C26 C27 C28 -2.4(3) . . . . ?
C26 C27 C28 C29 -0.2(4) . . . . ?
C27 C28 C29 C30 1.5(4) . . . . ?
C26 C25 C30 C29 -2.1(3) . . . . ?
P2 C25 C30 C29 -171.9(2) . . . . ?
C28 C29 C30 C25 -0.4(4) . . . . ?
P2 N2 C31 N32 -159.03(13) . . . . ?
Si1 N2 C31 N32 19.1(2) . . . . ?
P2 N2 C31 C36 20.5(3) . . . . ?
Si1 N2 C31 C36 -161.4(2) . . . . ?
C36 C31 N32 C33 -1.3(3) . . . . ?
N2 C31 N32 C33 178.2(2) . . . . ?
C31 N32 C33 C34 -0.9(3) . . . . ?
N32 C33 C34 C35 1.7(4) . . . . ?
C33 C34 C35 C36 -0.2(3) . . . . ?
C34 C35 C36 C31 -1.8(3) . . . . ?
N32 C31 C36 C35 2.6(3) . . . . ?
N2 C31 C36 C35 -176.8(2) . . . . ?

loop_
_cod_related_entry_id
_cod_related_entry_database
_cod_related_entry_code
1 ChemSpider 21147639
